data_1100166
loop_
_publ_author_name
'Norie Momiyama'
'Hisashi Yamamoto'

_publ_section_title
;
Enantioselective O- and N-Nitroso Aldol Synthesis of Tin Enolates. Isolation
of Three BINAP-Silver Complexes and Their Role in Regio- and
Enantioselectivity
;
_journal_name_full 'Journal of the American Chemical Society'
_journal_page_first 5360
_journal_page_last 5361
_journal_paper_doi 10.1021/ja039103i
_journal_volume 126
_journal_year 2004
_chemical_formula_sum 'C44.75 H32 Ag O2 P2'
_chemical_formula_weight 771.51
_space_group_IT_number 15
_symmetry_cell_setting monoclinic
_symmetry_space_group_name_Hall '-C 2yc'
_symmetry_space_group_name_H-M 'C 1 2/c 1'
_atom_sites_solution_hydrogens geom
_atom_sites_solution_primary direct
_atom_sites_solution_secondary difmap
_cell_angle_alpha 90.00
_cell_angle_beta 117.15(3)
_cell_angle_gamma 90.00
_cell_formula_units_Z 4
_cell_length_a 17.417(3)
_cell_length_b 21.402(4)
_cell_length_c 11.298(2)
_cell_measurement_reflns_used ?
_cell_measurement_temperature 546(2)
_cell_measurement_theta_max ?
_cell_measurement_theta_min ?
_cell_volume 3747.4(12)
_diffrn_ambient_temperature 546(2)
_diffrn_detector_area_resol_mean ?
_diffrn_measured_fraction_theta_full 1.000
_diffrn_measured_fraction_theta_max 1.000
_diffrn_measurement_device_type ?
_diffrn_measurement_method ?
_diffrn_radiation_monochromator graphite
_diffrn_radiation_source 'fine-focus sealed tube'
_diffrn_radiation_type MoK\a
_diffrn_radiation_wavelength 0.71073
_diffrn_reflns_av_R_equivalents 0.0276
_diffrn_reflns_av_sigmaI/netI 0.0202
_diffrn_reflns_limit_h_max 20
_diffrn_reflns_limit_h_min -20
_diffrn_reflns_limit_k_max 25
_diffrn_reflns_limit_k_min -25
_diffrn_reflns_limit_l_max 13
_diffrn_reflns_limit_l_min -13
_diffrn_reflns_number 18018
_diffrn_reflns_theta_full 25.03
_diffrn_reflns_theta_max 25.03
_diffrn_reflns_theta_min 1.62
_diffrn_standards_decay_% ?
_diffrn_standards_interval_count ?
_diffrn_standards_interval_time ?
_diffrn_standards_number ?
_exptl_absorpt_coefficient_mu 0.660
_exptl_absorpt_correction_T_max ?
_exptl_absorpt_correction_T_min ?
_exptl_absorpt_correction_type ?
_exptl_absorpt_process_details ?
_exptl_crystal_colour ?
_exptl_crystal_density_diffrn 1.367
_exptl_crystal_density_meas ?
_exptl_crystal_density_method 'not measured'
_exptl_crystal_description ?
_exptl_crystal_F_000 1574
_exptl_crystal_size_max ?
_exptl_crystal_size_mid ?
_exptl_crystal_size_min ?
_geom_special_details
;
 All esds (except the esd in the dihedral angle between two l.s. planes)
 are estimated using the full covariance matrix.  The cell esds are taken
 into account individually in the estimation of esds in distances, angles
 and torsion angles; correlations between esds in cell parameters are only
 used when they are defined by crystal symmetry.  An approximate (isotropic)
 treatment of cell esds is used for estimating esds involving l.s. planes.
;
_refine_diff_density_max 3.332
_refine_diff_density_min -0.590
_refine_diff_density_rms 0.265
_refine_ls_extinction_coef ?
_refine_ls_extinction_method none
_refine_ls_goodness_of_fit_ref 1.587
_refine_ls_hydrogen_treatment mixed
_refine_ls_matrix_type full
_refine_ls_number_parameters 230
_refine_ls_number_reflns 3315
_refine_ls_number_restraints 0
_refine_ls_restrained_S_all 1.587
_refine_ls_R_factor_all 0.0963
_refine_ls_R_factor_gt 0.0940
_refine_ls_shift/su_max 1.399
_refine_ls_shift/su_mean 0.006
_refine_ls_structure_factor_coef Fsqd
_refine_ls_weighting_details 'calc w=1/[\s^2^(Fo^2^)+(0.2000P)^2^+0.0000P] where P=(Fo^2^+2Fc^2^)/3'
_refine_ls_weighting_scheme calc
_refine_ls_wR_factor_gt 0.3306
_refine_ls_wR_factor_ref 0.3336
_reflns_number_gt 3161
_reflns_number_total 3315
_reflns_threshold_expression >2sigma(I)
_cod_original_sg_symbol_H-M C2/c
_cod_database_code 1100166

loop_
_symmetry_equiv_pos_as_xyz
'x, y, z'
'-x, y, -z+1/2'
'x+1/2, y+1/2, z'
'-x+1/2, y+1/2, -z+1/2'
'-x, -y, -z'
'x, -y, z-1/2'
'-x+1/2, -y+1/2, -z'
'x+1/2, -y+1/2, z-1/2'

loop_
_atom_site_label
_atom_site_type_symbol
_atom_site_fract_x
_atom_site_fract_y
_atom_site_fract_z
_atom_site_U_iso_or_equiv
_atom_site_adp_type
_atom_site_occupancy
_atom_site_symmetry_multiplicity
_atom_site_calc_flag
_atom_site_refinement_flags
_atom_site_disorder_assembly
_atom_site_disorder_group
Ag1 Ag 0.0000 0.29309(3) 0.2500 0.0525(5) Uani 1 2 d S . .
C1 C 0.0676(4) 0.2479(3) 0.0036(6) 0.0392(13) Uani 1 1 d . . .
C2 C 0.0674(5) 0.3111(4) -0.0075(9) 0.063(2) Uani 1 1 d . . .
H2 H 0.0424 0.3355 0.0338 0.075 Uiso 1 1 calc R . .
C3 C 0.1046(8) 0.3400(4) -0.0812(12) 0.092(3) Uani 1 1 d . . .
H3 H 0.1049 0.3833 -0.0875 0.110 Uiso 1 1 calc R . .
C4 C 0.1401(6) 0.3044(5) -0.1428(10) 0.070(2) Uani 1 1 d . . .
H4 H 0.1644 0.3233 -0.1919 0.084 Uiso 1 1 calc R . .
C5 C 0.1402(6) 0.2405(5) -0.1329(9) 0.070(2) Uani 1 1 d . . .
H5 H 0.1640 0.2161 -0.1760 0.084 Uiso 1 1 calc R . .
C6 C 0.1049(7) 0.2124(3) -0.0587(9) 0.061(2) Uani 1 1 d . . .
H6 H 0.1062 0.1691 -0.0506 0.073 Uiso 1 1 calc R . .
C7 C 0.0788(3) 0.1547(3) 0.2046(5) 0.0311(11) Uani 1 1 d . . .
C8 C 0.1677(3) 0.1561(3) 0.2424(6) 0.0393(13) Uani 1 1 d . . .
H8 H 0.1891 0.1859 0.2055 0.047 Uiso 1 1 calc R . .
C9 C 0.2228(4) 0.1147(3) 0.3316(6) 0.0416(13) Uani 1 1 d . . .
H9 H 0.2816 0.1175 0.3574 0.050 Uiso 1 1 calc R . .
C10 C 0.1916(3) 0.0672(3) 0.3859(6) 0.0394(13) Uani 1 1 d . . .
C11 C 0.2475(4) 0.0219(3) 0.4775(7) 0.0496(16) Uani 1 1 d . . .
H11 H 0.3061 0.0227 0.5006 0.059 Uiso 1 1 calc R . .
C12 C 0.2176(4) -0.0217(3) 0.5309(7) 0.0532(17) Uani 1 1 d . . .
H12 H 0.2555 -0.0501 0.5920 0.064 Uiso 1 1 calc R . .
C13 C 0.1307(4) -0.0248(3) 0.4959(6) 0.0462(14) Uani 1 1 d . . .
H13 H 0.1104 -0.0562 0.5310 0.055 Uiso 1 1 calc R . .
C14 C 0.0737(3) 0.0182(3) 0.4095(6) 0.0387(13) Uani 1 1 d . . .
H14 H 0.0156 0.0163 0.3889 0.046 Uiso 1 1 calc R . .
C15 C 0.1031(3) 0.0649(3) 0.3525(5) 0.0331(12) Uani 1 1 d . . .
C16 C 0.0454(3) 0.1117(2) 0.2617(5) 0.0271(11) Uani 1 1 d . . .
C17 C -0.0841(4) 0.1808(3) -0.0312(5) 0.0379(12) Uani 1 1 d . . .
C18 C -0.0811(4) 0.1298(3) -0.1041(6) 0.0484(15) Uani 1 1 d . . .
H18 H -0.0282 0.1141 -0.0921 0.058 Uiso 1 1 calc R . .
C19 C -0.1567(5) 0.1025(4) -0.1947(7) 0.0568(18) Uani 1 1 d . . .
H19 H -0.1544 0.0675 -0.2419 0.068 Uiso 1 1 calc R . .
C20 C -0.2343(5) 0.1256(4) -0.2163(7) 0.069(2) Uani 1 1 d . . .
H20 H -0.2845 0.1070 -0.2796 0.082 Uiso 1 1 calc R . .
C21 C -0.2399(5) 0.1760(5) -0.1461(8) 0.068(2) Uani 1 1 d . . .
H21 H -0.2936 0.1908 -0.1600 0.081 Uiso 1 1 calc R . .
C22 C -0.1640(4) 0.2055(3) -0.0528(7) 0.0500(18) Uani 1 1 d . . .
H22 H -0.1669 0.2407 -0.0065 0.060 Uiso 1 1 calc R . .
C23 C 0.0000 0.4162(8) 0.2500 0.21(3) Uani 0.82(6) 2 d SP . .
O1 O 0.0649(5) 0.3922(4) 0.3139(15) 0.167(8) Uani 1.00(3) 1 d . . .
P1 P 0.01206(10) 0.21793(7) 0.09591(15) 0.0338(5) Uani 1 1 d . . .

loop_
_atom_site_aniso_label
_atom_site_aniso_U_11
_atom_site_aniso_U_22
_atom_site_aniso_U_33
_atom_site_aniso_U_23
_atom_site_aniso_U_13
_atom_site_aniso_U_12
Ag1 0.0845(7) 0.0325(6) 0.0607(7) 0.000 0.0505(5) 0.000
C1 0.043(3) 0.040(3) 0.036(3) 0.001(2) 0.020(2) -0.008(2)
C2 0.086(5) 0.037(4) 0.093(6) 0.002(4) 0.065(5) -0.004(4)
C3 0.134(8) 0.054(5) 0.145(9) 0.027(6) 0.113(8) 0.003(5)
C4 0.070(5) 0.083(6) 0.072(5) 0.024(5) 0.044(4) -0.010(4)
C5 0.091(6) 0.081(6) 0.068(5) -0.017(4) 0.061(5) -0.020(5)
C6 0.104(6) 0.039(4) 0.068(5) -0.004(3) 0.064(5) -0.007(3)
C7 0.036(3) 0.029(3) 0.032(2) -0.003(2) 0.019(2) -0.003(2)
C8 0.039(3) 0.046(3) 0.039(3) -0.003(2) 0.024(2) -0.008(2)
C9 0.032(3) 0.045(3) 0.049(3) -0.002(3) 0.019(2) 0.001(2)
C10 0.036(3) 0.035(3) 0.046(3) -0.004(2) 0.018(2) -0.004(2)
C11 0.032(3) 0.048(4) 0.060(4) 0.005(3) 0.014(3) 0.009(2)
C12 0.043(3) 0.051(4) 0.051(3) 0.011(3) 0.008(3) 0.012(3)
C13 0.050(3) 0.041(3) 0.043(3) 0.004(3) 0.017(3) 0.002(2)
C14 0.038(3) 0.032(3) 0.045(3) 0.000(2) 0.018(2) 0.000(2)
C15 0.028(2) 0.035(3) 0.032(2) -0.001(2) 0.010(2) 0.005(2)
C16 0.032(3) 0.023(3) 0.029(2) -0.0043(18) 0.0155(19) -0.0007(18)
C17 0.043(3) 0.034(3) 0.036(3) 0.004(2) 0.017(2) -0.002(2)
C18 0.051(3) 0.045(4) 0.042(3) 0.006(3) 0.016(3) 0.010(3)
C19 0.060(4) 0.049(4) 0.047(3) 0.000(3) 0.012(3) -0.002(3)
C20 0.055(4) 0.083(6) 0.051(4) 0.003(4) 0.010(3) -0.018(4)
C21 0.041(3) 0.091(7) 0.065(4) 0.018(4) 0.018(3) 0.004(4)
C22 0.048(4) 0.059(5) 0.045(4) 0.009(3) 0.023(3) 0.006(3)
C23 0.053(12) 0.040(10) 0.37(5) 0.000 -0.053(17) 0.000
O1 0.062(5) 0.056(5) 0.306(17) 0.034(7) 0.018(6) 0.003(3)
P1 0.0431(9) 0.0288(8) 0.0342(8) 0.0017(5) 0.0217(7) 0.0004(5)

loop_
_atom_type_symbol
_atom_type_description
_atom_type_scat_dispersion_real
_atom_type_scat_dispersion_imag
_atom_type_scat_source
C C 0.0033 0.0016 'International Tables Vol C Tables 4.2.6.8 and 6.1.1.4'
H H 0.0000 0.0000 'International Tables Vol C Tables 4.2.6.8 and 6.1.1.4'
Ag Ag -0.8971 1.1015 'International Tables Vol C Tables 4.2.6.8 and 6.1.1.4'
O O 0.0106 0.0060 'International Tables Vol C Tables 4.2.6.8 and 6.1.1.4'
P P 0.1023 0.0942 'International Tables Vol C Tables 4.2.6.8 and 6.1.1.4'

loop_
_geom_angle_atom_site_label_1
_geom_angle_atom_site_label_2
_geom_angle_atom_site_label_3
_geom_angle
_geom_angle_site_symmetry_1
_geom_angle_site_symmetry_3
_geom_angle_publ_flag
O1 Ag1 O1 51.7(4) 2 . ?
O1 Ag1 P1 123.9(4) 2 . ?
O1 Ag1 P1 128.6(4) . . ?
O1 Ag1 P1 128.6(4) 2 2 ?
O1 Ag1 P1 123.9(4) . 2 ?
P1 Ag1 P1 97.87(7) . 2 ?
C2 C1 C6 118.9(6) . . ?
C2 C1 P1 114.9(5) . . ?
C6 C1 P1 126.2(5) . . ?
C1 C2 C3 120.6(8) . . ?
C4 C3 C2 119.7(8) . . ?
C3 C4 C5 120.1(8) . . ?
C4 C5 C6 119.9(8) . . ?
C1 C6 C5 120.7(7) . . ?
C16 C7 C8 120.5(5) . . ?
C16 C7 P1 121.6(4) . . ?
C8 C7 P1 117.4(4) . . ?
C9 C8 C7 121.4(6) . . ?
C8 C9 C10 120.6(5) . . ?
C15 C10 C9 119.7(5) . . ?
C15 C10 C11 118.1(5) . . ?
C9 C10 C11 122.1(5) . . ?
C12 C11 C10 121.5(6) . . ?
C11 C12 C13 120.4(6) . . ?
C14 C13 C12 120.9(6) . . ?
C13 C14 C15 120.2(5) . . ?
C14 C15 C10 118.9(5) . . ?
C14 C15 C16 122.1(5) . . ?
C10 C15 C16 118.9(5) . . ?
C7 C16 C15 118.7(5) . . ?
C7 C16 C16 123.7(4) . 2 ?
C15 C16 C16 117.6(4) . 2 ?
C18 C17 C22 119.9(6) . . ?
C18 C17 P1 123.0(5) . . ?
C22 C17 P1 117.1(5) . . ?
C19 C18 C17 119.7(6) . . ?
C20 C19 C18 121.1(7) . . ?
C19 C20 C21 120.8(7) . . ?
C20 C21 C22 119.8(7) . . ?
C17 C22 C21 118.5(7) . . ?
O1 C23 O1 126.7(19) 2 . ?
C23 O1 Ag1 90.8(10) . . ?
C17 P1 C1 103.8(3) . . ?
C17 P1 C7 106.2(3) . . ?
C1 P1 C7 107.5(3) . . ?
C17 P1 Ag1 120.1(2) . . ?
C1 P1 Ag1 114.4(2) . . ?
C7 P1 Ag1 103.97(17) . . ?

loop_
_geom_bond_atom_site_label_1
_geom_bond_atom_site_label_2
_geom_bond_distance
_geom_bond_site_symmetry_2
_geom_bond_publ_flag
Ag1 O1 2.356(8) 2 ?
Ag1 O1 2.356(8) . ?
Ag1 P1 2.4486(16) . ?
Ag1 P1 2.4486(16) 2 ?
C1 C2 1.358(10) . ?
C1 C6 1.382(10) . ?
C1 P1 1.832(6) . ?
C2 C3 1.411(11) . ?
C3 C4 1.356(14) . ?
C4 C5 1.372(13) . ?
C5 C6 1.384(11) . ?
C7 C16 1.393(7) . ?
C7 C8 1.406(7) . ?
C7 P1 1.840(5) . ?
C8 C9 1.356(9) . ?
C9 C10 1.417(9) . ?
C10 C15 1.410(7) . ?
C10 C11 1.427(8) . ?
C11 C12 1.340(10) . ?
C12 C13 1.379(9) . ?
C13 C14 1.379(8) . ?
C14 C15 1.407(8) . ?
C15 C16 1.458(7) . ?
C16 C16 1.480(9) 2 ?
C17 C18 1.382(9) . ?
C17 C22 1.404(9) . ?
C17 P1 1.818(6) . ?
C18 C19 1.376(10) . ?
C19 C20 1.353(11) . ?
C20 C21 1.369(14) . ?
C21 C22 1.408(11) . ?
C23 O1 1.149(11) 2 ?
C23 O1 1.149(11) . ?

loop_
_geom_torsion_atom_site_label_1
_geom_torsion_atom_site_label_2
_geom_torsion_atom_site_label_3
_geom_torsion_atom_site_label_4
_geom_torsion
_geom_torsion_site_symmetry_1
_geom_torsion_site_symmetry_2
_geom_torsion_site_symmetry_3
_geom_torsion_site_symmetry_4
_geom_torsion_publ_flag
C6 C1 C2 C3 -0.1(13) . . . . ?
P1 C1 C2 C3 -177.2(8) . . . . ?
C1 C2 C3 C4 0.8(16) . . . . ?
C2 C3 C4 C5 -0.4(17) . . . . ?
C3 C4 C5 C6 -0.7(15) . . . . ?
C2 C1 C6 C5 -1.0(13) . . . . ?
P1 C1 C6 C5 175.8(7) . . . . ?
C4 C5 C6 C1 1.4(14) . . . . ?
C16 C7 C8 C9 2.1(8) . . . . ?
P1 C7 C8 C9 174.0(5) . . . . ?
C7 C8 C9 C10 2.4(9) . . . . ?
C8 C9 C10 C15 -3.5(9) . . . . ?
C8 C9 C10 C11 178.4(6) . . . . ?
C15 C10 C11 C12 0.0(10) . . . . ?
C9 C10 C11 C12 178.1(7) . . . . ?
C10 C11 C12 C13 1.5(11) . . . . ?
C11 C12 C13 C14 -2.5(11) . . . . ?
C12 C13 C14 C15 1.9(10) . . . . ?
C13 C14 C15 C10 -0.4(9) . . . . ?
C13 C14 C15 C16 -179.3(5) . . . . ?
C9 C10 C15 C14 -178.7(5) . . . . ?
C11 C10 C15 C14 -0.5(8) . . . . ?
C9 C10 C15 C16 0.3(8) . . . . ?
C11 C10 C15 C16 178.4(5) . . . . ?
C8 C7 C16 C15 -5.2(7) . . . . ?
P1 C7 C16 C15 -176.8(4) . . . . ?
C8 C7 C16 C16 173.2(5) . . . 2 ?
P1 C7 C16 C16 1.6(7) . . . 2 ?
C14 C15 C16 C7 -177.1(5) . . . . ?
C10 C15 C16 C7 4.0(7) . . . . ?
C14 C15 C16 C16 4.4(7) . . . 2 ?
C10 C15 C16 C16 -174.5(5) . . . 2 ?
C22 C17 C18 C19 -2.0(10) . . . . ?
P1 C17 C18 C19 177.2(5) . . . . ?
C17 C18 C19 C20 1.7(11) . . . . ?
C18 C19 C20 C21 -1.6(12) . . . . ?
C19 C20 C21 C22 1.8(12) . . . . ?
C18 C17 C22 C21 2.2(10) . . . . ?
P1 C17 C22 C21 -177.1(6) . . . . ?
C20 C21 C22 C17 -2.1(11) . . . . ?
O1 C23 O1 Ag1 0.000(2) 2 . . . ?
O1 Ag1 O1 C23 0.000(1) 2 . . . ?
P1 Ag1 O1 C23 106.2(7) . . . . ?
P1 Ag1 O1 C23 -115.3(7) 2 . . . ?
C18 C17 P1 C1 63.2(6) . . . . ?
C22 C17 P1 C1 -117.5(5) . . . . ?
C18 C17 P1 C7 -50.0(6) . . . . ?
C22 C17 P1 C7 129.3(5) . . . . ?
C18 C17 P1 Ag1 -167.3(5) . . . . ?
C22 C17 P1 Ag1 11.9(6) . . . . ?
C2 C1 P1 C17 109.9(6) . . . . ?
C6 C1 P1 C17 -67.0(7) . . . . ?
C2 C1 P1 C7 -137.9(5) . . . . ?
C6 C1 P1 C7 45.2(7) . . . . ?
C2 C1 P1 Ag1 -22.9(6) . . . . ?
C6 C1 P1 Ag1 160.2(6) . . . . ?
C16 C7 P1 C17 -52.5(5) . . . . ?
C8 C7 P1 C17 135.7(4) . . . . ?
C16 C7 P1 C1 -163.1(4) . . . . ?
C8 C7 P1 C1 25.1(5) . . . . ?
C16 C7 P1 Ag1 75.2(4) . . . . ?
C8 C7 P1 Ag1 -96.6(4) . . . . ?
O1 Ag1 P1 C17 -68.0(3) 2 . . . ?
O1 Ag1 P1 C17 -133.2(4) . . . . ?
P1 Ag1 P1 C17 80.5(2) 2 . . . ?
O1 Ag1 P1 C1 56.6(3) 2 . . . ?
O1 Ag1 P1 C1 -8.7(4) . . . . ?
P1 Ag1 P1 C1 -155.0(2) 2 . . . ?
O1 Ag1 P1 C7 173.5(3) 2 . . . ?
O1 Ag1 P1 C7 108.3(3) . . . . ?
P1 Ag1 P1 C7 -37.99(17) 2 . . . ?
